data_7021310
loop_
_publ_author_name
'Ficks, Arne'
'Harrington, Ross W.'
'Higham, Lee J.'

_publ_section_title
;
 Chiral MOP-phosphonite ligands: synthesis, characterisation and
 interconversion of \h(1),\h(6)-(\s-P, \p-arene) chelated rhodium(i)
 complexes.
;
_journal_issue 18
_journal_name_full 'Dalton transactions (Cambridge, England : 2003)'
_journal_page_first 6302
_journal_page_last 6305
_journal_paper_doi 10.1039/c3dt50482d
_journal_volume 42
_journal_year 2013
_chemical_absolute_configuration ad
_chemical_formula_moiety 'C49 H39 Cl P O3 Rh, C4 H10 O'
_chemical_formula_sum 'C53 H49 Cl O4 P Rh'
_chemical_formula_weight 919.25
_chemical_name_systematic
;
?
;
_space_group_IT_number 19
_symmetry_cell_setting orthorhombic
_symmetry_space_group_name_Hall 'P 2ac 2ab'
_symmetry_space_group_name_H-M 'P 21 21 21'
_atom_sites_solution_hydrogens geom
_atom_sites_solution_primary direct
_atom_sites_solution_secondary difmap
_audit_creation_method SHELXL-97
_cell_angle_alpha 90.00
_cell_angle_beta 90.00
_cell_angle_gamma 90.00
_cell_formula_units_Z 4
_cell_length_a 9.5919(3)
_cell_length_b 19.2348(5)
_cell_length_c 23.6141(6)
_cell_measurement_reflns_used 11308
_cell_measurement_temperature 150(2)
_cell_measurement_theta_max 28.4719
_cell_measurement_theta_min 2.9933
_cell_volume 4356.8(2)
_computing_cell_refinement
;
CrysAlisPro, Agilent Technologies,
Version 1.171.34.49 (release 20-01-2011 CrysAlis171 .NET)
(compiled Jan 20 2011,15:58:25)
;
_computing_data_collection
;
CrysAlisPro, Agilent Technologies,
Version 1.171.34.49 (release 20-01-2011 CrysAlis171 .NET)
(compiled Jan 20 2011,15:58:25)
;
_computing_data_reduction
;
CrysAlisPro, Agilent Technologies,
Version 1.171.34.49 (release 20-01-2011 CrysAlis171 .NET)
(compiled Jan 20 2011,15:58:25)
;
_computing_molecular_graphics 'Bruker SHELXTL'
_computing_publication_material 'Bruker SHELXTL and local programs'
_computing_structure_refinement 'Bruker SHELXTL'
_computing_structure_solution 'Bruker SHELXTL'
_diffrn_ambient_temperature 150(2)
_diffrn_detector_area_resol_mean 10.3968
_diffrn_measured_fraction_theta_full 0.997
_diffrn_measured_fraction_theta_max 0.895
_diffrn_measurement_device_type 'Xcalibur, Atlas, Gemini ultra'
_diffrn_measurement_method 'thick-slice \w scans'
_diffrn_radiation_monochromator graphite
_diffrn_radiation_source 'sealed tube with Enhance optics'
_diffrn_radiation_type MoK\a
_diffrn_radiation_wavelength 0.71073
_diffrn_reflns_av_R_equivalents 0.0321
_diffrn_reflns_av_sigmaI/netI 0.0403
_diffrn_reflns_limit_h_max 12
_diffrn_reflns_limit_h_min -11
_diffrn_reflns_limit_k_max 24
_diffrn_reflns_limit_k_min -25
_diffrn_reflns_limit_l_max 31
_diffrn_reflns_limit_l_min -24
_diffrn_reflns_number 25484
_diffrn_reflns_theta_full 25.00
_diffrn_reflns_theta_max 28.53
_diffrn_reflns_theta_min 3.00
_exptl_absorpt_coefficient_mu 0.537
_exptl_absorpt_correction_T_max 0.9002
_exptl_absorpt_correction_T_min 0.8139
_exptl_absorpt_correction_type multi-scan
_exptl_absorpt_process_details
;
'Fri Jun 17 15:05:29 2011'
;
_exptl_crystal_colour orange
_exptl_crystal_density_diffrn 1.401
_exptl_crystal_density_method 'not measured'
_exptl_crystal_description block
_exptl_crystal_F_000 1904
_exptl_crystal_size_max 0.40
_exptl_crystal_size_mid 0.20
_exptl_crystal_size_min 0.20
_refine_diff_density_max 0.745
_refine_diff_density_min -0.497
_refine_diff_density_rms 0.067
_refine_ls_abs_structure_details 'Flack H D (1983), Acta Cryst. A39, 876-881'
_refine_ls_abs_structure_Flack -0.03(2)
_refine_ls_extinction_method none
_refine_ls_goodness_of_fit_ref 1.081
_refine_ls_hydrogen_treatment constr
_refine_ls_matrix_type full
_refine_ls_number_parameters 541
_refine_ls_number_reflns 9385
_refine_ls_number_restraints 0
_refine_ls_restrained_S_all 1.081
_refine_ls_R_factor_all 0.0388
_refine_ls_R_factor_gt 0.0330
_refine_ls_shift/su_max 0.001
_refine_ls_shift/su_mean 0.000
_refine_ls_structure_factor_coef Fsqd
_refine_ls_weighting_details 'calc w=1/[\s^2^(Fo^2^)+(0.0343P)^2^+2.1824P] where P=(Fo^2^+2Fc^2^)/3'
_refine_ls_weighting_scheme calc
_refine_ls_wR_factor_gt 0.0756
_refine_ls_wR_factor_ref 0.0794
_reflns_number_gt 8683
_reflns_number_total 9385
_reflns_threshold_expression I>2\s(I)
_cod_data_source_file c3dt50482d.txt
_cod_data_source_block ljh97_3a
_cod_database_code 7021310
_computing_special_details
;
TITL ljh97 in P2(1)2(1)2(1)
CELL 0.71073 9.5919 19.2348 23.6141 90.000 90.000 90.000
ZERR 4.00 0.0003 0.0005 0.0006 0.000 0.000 0.000
LATT -1
SYMM 0.5-X, -Y, 0.5+Z
SYMM -X, 0.5+Y, 0.5-Z
SYMM 0.5+X, 0.5-Y, -Z
SFAC C H O P CL RH
UNIT 212 196 16 4 4 4
TEMP -123
L.S. 8
BOND $H
CONF
FMAP 2
PLAN 5
SIZE 0.40 0.20 0.20
ACTA 50
REM EXTI 0.000000
WGHT 0.034300 2.182400
FVAR 0.24702
RH 6 0.730249 0.449885 0.789821 11.00000 0.02237 0.02200 =
0.01427 0.00122 -0.00101 0.00473
CL 5 0.932151 0.388268 0.818008 11.00000 0.02526 0.02712 =
0.02109 -0.00157 -0.00202 0.00845
P 4 0.722833 0.483588 0.879296 11.00000 0.01811 0.01770 =
0.01557 0.00134 -0.00012 0.00115
O1 3 0.865208 0.523384 0.898556 11.00000 0.01933 0.01874 =
0.01973 0.00195 -0.00001 -0.00078
O2 3 0.607918 0.543657 0.892054 11.00000 0.01975 0.01874 =
0.02057 -0.00274 0.00083 0.00115
O3 3 0.371883 0.432356 0.912052 11.00000 0.02519 0.04120 =
0.04357 0.00324 -0.00605 0.00201
O4 3 0.237259 0.513216 1.068548 11.00000 0.04987 0.05526 =
0.23177 0.03807 -0.01363 0.00317
C1 1 0.886534 0.587404 0.871969 11.00000 0.01992 0.02255 =
0.01610 0.00159 0.00024 -0.00437
C2 1 0.977893 0.589026 0.825416 11.00000 0.02089 0.03134 =
0.02117 -0.00097 0.00231 0.00092
AFIX 43
H2A 2 1.024218 0.548163 0.812905 11.00000 -1.20000
AFIX 0
C3 1 0.997713 0.650787 0.798971 11.00000 0.01988 0.03581 =
0.01892 0.00278 0.00518 -0.00456
AFIX 43
H3A 2 1.060706 0.653269 0.767993 11.00000 -1.20000
AFIX 0
C4 1 0.927232 0.711308 0.816300 11.00000 0.02266 0.02784 =
0.01595 0.00398 -0.00395 -0.00649
C5 1 0.946691 0.775704 0.787603 11.00000 0.02025 0.03671 =
0.01842 0.00727 -0.00265 -0.01189
AFIX 43
H5A 2 1.008750 0.778140 0.756313 11.00000 -1.20000
AFIX 0
C6 1 0.877641 0.833460 0.804473 11.00000 0.02767 0.02882 =
0.02783 0.01412 -0.01104 -0.01037
AFIX 43
H6A 2 0.892349 0.876149 0.785143 11.00000 -1.20000
AFIX 0
C7 1 0.784190 0.830858 0.850416 11.00000 0.03150 0.02249 =
0.02778 0.00533 -0.01049 -0.00211
AFIX 43
H7A 2 0.736453 0.871761 0.861924 11.00000 -1.20000
AFIX 0
C8 1 0.761946 0.769988 0.878415 11.00000 0.02451 0.02554 =
0.02151 0.00204 -0.00154 -0.00218
AFIX 43
H8A 2 0.696572 0.768530 0.908614 11.00000 -1.20000
AFIX 0
C9 1 0.834770 0.708982 0.863163 11.00000 0.02075 0.02317 =
0.01834 0.00335 -0.00309 -0.00605
C10 1 0.817748 0.643927 0.892064 11.00000 0.02251 0.02528 =
0.01392 0.00105 0.00081 -0.00388
C11 1 0.723830 0.634880 0.942009 11.00000 0.02511 0.01671 =
0.01875 0.00186 0.00385 0.00062
C12 1 0.740355 0.673907 0.993283 11.00000 0.02594 0.01715 =
0.01875 0.00247 0.00384 0.00148
C13 1 0.848849 0.722391 1.001568 11.00000 0.03524 0.02207 =
0.01948 0.00180 0.00208 -0.00326
AFIX 43
H13A 2 0.913915 0.730280 0.971926 11.00000 -1.20000
AFIX 0
C14 1 0.862530 0.758121 1.050995 11.00000 0.04287 0.02680 =
0.02733 0.00083 -0.00222 -0.00863
AFIX 43
H14A 2 0.937197 0.790049 1.055712 11.00000 -1.20000
AFIX 0
C15 1 0.765404 0.747721 1.095455 11.00000 0.05275 0.03211 =
0.01991 -0.00453 0.00071 -0.00274
AFIX 43
H15A 2 0.772686 0.773872 1.129454 11.00000 -1.20000
AFIX 0
C16 1 0.662804 0.700581 1.089220 11.00000 0.04238 0.02908 =
0.01956 0.00200 0.01134 0.00838
AFIX 43
H16A 2 0.599467 0.693321 1.119578 11.00000 -1.20000
AFIX 0
C17 1 0.646276 0.661491 1.038889 11.00000 0.03335 0.02116 =
0.02080 0.00363 0.00515 0.00469
C18 1 0.542450 0.610414 1.033378 11.00000 0.02832 0.02420 =
0.02334 0.00241 0.01194 0.00256
AFIX 43
H18A 2 0.478850 0.603016 1.063623 11.00000 -1.20000
AFIX 0
C19 1 0.531196 0.571259 0.985464 11.00000 0.02437 0.01982 =
0.02652 0.00126 0.00757 0.00109
AFIX 43
H19A 2 0.462340 0.535950 0.982458 11.00000 -1.20000
AFIX 0
C20 1 0.623756 0.584361 0.940696 11.00000 0.01964 0.01896 =
0.01761 0.00086 0.00318 0.00269
C21 1 0.709995 0.424756 0.938890 11.00000 0.02233 0.01924 =
0.01540 -0.00026 0.00192 0.00062
C22 1 0.788954 0.439192 0.988255 11.00000 0.02456 0.01908 =
0.02006 -0.00424 -0.00061 -0.00280
AFIX 43
H22A 2 0.849522 0.478262 0.988882 11.00000 -1.20000
AFIX 0
C23 1 0.778976 0.397816 1.034627 11.00000 0.03182 0.02899 =
0.01347 -0.00187 -0.00357 -0.00117
AFIX 43
H23A 2 0.834104 0.407890 1.067026 11.00000 -1.20000
AFIX 0
C24 1 0.688799 0.340483 1.035584 11.00000 0.02065 0.02452 =
0.01778 -0.00002 0.00037 -0.00059
C25 1 0.675588 0.297529 1.083711 11.00000 0.03827 0.03630 =
0.01708 0.00420 -0.00210 -0.00438
AFIX 43
H25A 2 0.730283 0.306990 1.116353 11.00000 -1.20000
AFIX 0
C26 1 0.585934 0.242858 1.084140 11.00000 0.03811 0.04125 =
0.02375 0.01285 -0.00032 -0.00787
AFIX 43
H26A 2 0.577200 0.214884 1.117105 11.00000 -1.20000
AFIX 0
C27 1 0.506497 0.227788 1.036014 11.00000 0.03128 0.03668 =
0.02991 0.01116 -0.00289 -0.01487
AFIX 43
H27A 2 0.444813 0.189150 1.036437 11.00000 -1.20000
AFIX 0
C28 1 0.516273 0.267531 0.988773 11.00000 0.03002 0.03984 =
0.02280 0.00862 -0.00431 -0.01086
AFIX 43
H28A 2 0.460917 0.256534 0.956638 11.00000 -1.20000
AFIX 0
C29 1 0.607870 0.325218 0.986666 11.00000 0.02222 0.02676 =
0.01711 0.00434 0.00004 -0.00275
C30 1 0.621496 0.368584 0.937464 11.00000 0.01955 0.02351 =
0.01829 0.00169 -0.00020 0.00022
C31 1 0.536719 0.348847 0.886519 11.00000 0.02495 0.02875 =
0.01812 0.00772 -0.00543 -0.00560
C32 1 0.580547 0.292104 0.851846 11.00000 0.02561 0.02811 =
0.01865 0.00481 -0.00311 -0.01030
C33 1 0.708329 0.258208 0.858949 11.00000 0.03332 0.02928 =
0.02489 0.00495 -0.00520 -0.00560
AFIX 43
H33A 2 0.769192 0.273068 0.888287 11.00000 -1.20000
AFIX 0
C34 1 0.748029 0.204459 0.824974 11.00000 0.04185 0.03452 =
0.03359 -0.00161 0.00334 -0.00193
AFIX 43
H34A 2 0.836188 0.182982 0.830461 11.00000 -1.20000
AFIX 0
C35 1 0.659090 0.180722 0.781898 11.00000 0.05351 0.03855 =
0.03791 -0.01017 0.00791 -0.00919
AFIX 43
H35A 2 0.686361 0.142885 0.758534 11.00000 -1.20000
AFIX 0
C36 1 0.535415 0.211745 0.773903 11.00000 0.04709 0.04760 =
0.02140 -0.00739 -0.00187 -0.01972
AFIX 43
H36A 2 0.476271 0.195548 0.744453 11.00000 -1.20000
AFIX 0
C37 1 0.490323 0.268038 0.808134 11.00000 0.03136 0.04060 =
0.02049 0.00813 -0.00682 -0.01458
C38 1 0.362651 0.300371 0.800559 11.00000 0.03511 0.05074 =
0.02315 0.00352 -0.00950 -0.01619
AFIX 43
H38A 2 0.302097 0.283875 0.771699 11.00000 -1.20000
AFIX 0
C39 1 0.321240 0.354726 0.832921 11.00000 0.02111 0.04965 =
0.03128 0.01544 -0.00864 -0.00484
AFIX 43
H39A 2 0.233713 0.376350 0.826274 11.00000 -1.20000
AFIX 0
C40 1 0.409369 0.379050 0.876710 11.00000 0.02554 0.02894 =
0.02893 0.00690 -0.00101 -0.00442
C41 1 0.250607 0.470751 0.897595 11.00000 0.03597 0.07493 =
0.06947 -0.00859 -0.00612 0.02334
AFIX 33
H41A 2 0.234706 0.507030 0.926008 11.00000 -1.50000
H41B 2 0.170028 0.439458 0.896459 11.00000 -1.50000
H41C 2 0.263364 0.492271 0.860336 11.00000 -1.50000
AFIX 0
C42 1 0.705876 0.389086 0.709744 11.00000 0.04112 0.03878 =
0.01354 -0.01069 -0.00658 0.01018
AFIX 13
H42A 2 0.753058 0.342727 0.710021 11.00000 -1.20000
AFIX 0
C43 1 0.791435 0.443326 0.698084 11.00000 0.03799 0.04466 =
0.01529 -0.00125 0.00263 0.01695
AFIX 13
H43A 2 0.890951 0.430160 0.691429 11.00000 -1.20000
AFIX 0
C44 1 0.744350 0.506531 0.666375 11.00000 0.03951 0.05251 =
0.02200 0.01159 0.00090 0.00509
AFIX 23
H44A 2 0.664085 0.494094 0.642043 11.00000 -1.20000
H44B 2 0.820796 0.522693 0.641472 11.00000 -1.20000
AFIX 0
C45 1 0.702251 0.565083 0.705757 11.00000 0.04146 0.03703 =
0.02936 0.01724 -0.00273 0.00400
AFIX 23
H45A 2 0.786166 0.592659 0.715310 11.00000 -1.20000
H45B 2 0.636705 0.596128 0.685526 11.00000 -1.20000
AFIX 0
C46 1 0.634529 0.540988 0.759966 11.00000 0.03189 0.02560 =
0.02412 0.00534 -0.00320 0.00788
AFIX 13
H46A 2 0.625199 0.578255 0.789248 11.00000 -1.20000
AFIX 0
C47 1 0.533751 0.488713 0.764119 11.00000 0.02739 0.03451 =
0.02238 0.00577 -0.00258 0.01052
AFIX 13
H47A 2 0.466772 0.495571 0.796087 11.00000 -1.20000
AFIX 0
C48 1 0.471567 0.451094 0.713833 11.00000 0.02862 0.04917 =
0.02902 0.00590 -0.00719 0.00078
AFIX 23
H48A 2 0.464876 0.484066 0.681756 11.00000 -1.20000
H48B 2 0.375670 0.436354 0.723638 11.00000 -1.20000
AFIX 0
C49 1 0.554577 0.386745 0.694368 11.00000 0.04037 0.04188 =
0.02671 0.00015 -0.00889 -0.00145
AFIX 23
H49A 2 0.512360 0.344746 0.711492 11.00000 -1.20000
H49B 2 0.546211 0.382394 0.652732 11.00000 -1.20000
AFIX 0
C50 1 0.281200 0.441717 1.080993 11.00000 0.12433 0.10219 =
0.27637 0.13479 0.05133 0.02318
AFIX 23
H50A 2 0.210352 0.417268 1.104076 11.00000 -1.20000
H50B 2 0.297115 0.415200 1.045647 11.00000 -1.20000
AFIX 0
C51 1 0.400936 0.449738 1.110140 11.00000 0.04142 0.12897 =
0.55873 0.22728 -0.08088 -0.03522
AFIX 33
H51A 2 0.422815 0.406551 1.130285 11.00000 -1.50000
H51B 2 0.390309 0.487674 1.137505 11.00000 -1.50000
H51C 2 0.476745 0.460822 1.083823 11.00000 -1.50000
AFIX 0
C52 1 0.117954 0.512738 1.043481 11.00000 0.04844 0.10042 =
0.06812 -0.03243 0.00787 -0.02248
AFIX 23
H52A 2 0.043716 0.499729 1.070611 11.00000 -1.20000
H52B 2 0.118358 0.478380 1.012266 11.00000 -1.20000
AFIX 0
C53 1 0.090368 0.586879 1.019658 11.00000 0.08566 0.06843 =
0.08791 -0.01487 -0.02896 0.02048
AFIX 33
H53A 2 0.001890 0.587170 0.998907 11.00000 -1.50000
H53B 2 0.166293 0.600021 0.994034 11.00000 -1.50000
H53C 2 0.085544 0.620151 1.051027 11.00000 -1.50000
HKLF 4
REM ljh97 in P2(1)2(1)2(1)
REM R1 = 0.0330 for 8683 Fo > 4sig(Fo) and 0.0388 for all 9385 data
REM 541 parameters refined using 0 restraints
END
WGHT 0.0343 2.1884
REM Highest difference peak 0.745, deepest hole -0.497, 1-sigma level 0.067
Q1 1 0.7075 0.5445 0.7971 11.00000 0.05 0.75
Q2 1 0.3760 0.4605 1.1613 11.00000 0.05 0.54
Q3 1 0.1249 0.4574 1.0576 11.00000 0.05 0.52
Q4 1 0.3648 0.4137 1.0611 11.00000 0.05 0.48
Q5 1 0.2883 0.4509 1.1075 11.00000 0.05 0.44
;

loop_
_symmetry_equiv_pos_as_xyz
'x, y, z'
'-x+1/2, -y, z+1/2'
'-x, y+1/2, -z+1/2'
'x+1/2, -y+1/2, -z'

loop_
_atom_site_label
_atom_site_type_symbol
_atom_site_fract_x
_atom_site_fract_y
_atom_site_fract_z
_atom_site_U_iso_or_equiv
_atom_site_adp_type
_atom_site_occupancy
_atom_site_symmetry_multiplicity
_atom_site_calc_flag
_atom_site_refinement_flags
Rh Rh 0.73025(2) 0.449885(11) 0.789821(8) 0.01955(6) Uani 1 1 d .
Cl Cl 0.93215(8) 0.38827(4) 0.81801(3) 0.02449(16) Uani 1 1 d .
P P 0.72283(8) 0.48359(3) 0.87930(3) 0.01713(14) Uani 1 1 d .
O1 O 0.8652(2) 0.52338(10) 0.89856(8) 0.0193(4) Uani 1 1 d .
O2 O 0.6079(2) 0.54366(10) 0.89205(8) 0.0197(4) Uani 1 1 d .
O3 O 0.3719(3) 0.43236(12) 0.91205(10) 0.0367(6) Uani 1 1 d .
O4 O 0.2373(4) 0.51322(17) 1.0685(2) 0.1123(17) Uani 1 1 d .
C1 C 0.8865(3) 0.58740(15) 0.87197(11) 0.0195(6) Uani 1 1 d .
C2 C 0.9779(3) 0.58903(16) 0.82542(12) 0.0245(6) Uani 1 1 d .
H2A H 1.0242 0.5482 0.8129 0.029 Uiso 1 1 calc R
C3 C 0.9977(3) 0.65079(16) 0.79897(12) 0.0249(6) Uani 1 1 d .
H3A H 1.0607 0.6533 0.7680 0.030 Uiso 1 1 calc R
C4 C 0.9272(3) 0.71131(15) 0.81630(12) 0.0222(6) Uani 1 1 d .
C5 C 0.9467(3) 0.77570(15) 0.78760(13) 0.0251(6) Uani 1 1 d .
H5A H 1.0088 0.7781 0.7563 0.030 Uiso 1 1 calc R
C6 C 0.8776(3) 0.83346(16) 0.80447(13) 0.0281(7) Uani 1 1 d .
H6A H 0.8923 0.8761 0.7851 0.034 Uiso 1 1 calc R
C7 C 0.7842(4) 0.83086(15) 0.85042(12) 0.0273(7) Uani 1 1 d .
H7A H 0.7365 0.8718 0.8619 0.033 Uiso 1 1 calc R
C8 C 0.7619(4) 0.76999(14) 0.87842(11) 0.0239(6) Uani 1 1 d .
H8A H 0.6966 0.7685 0.9086 0.029 Uiso 1 1 calc R
C9 C 0.8348(3) 0.70898(15) 0.86316(11) 0.0208(6) Uani 1 1 d .
C10 C 0.8177(3) 0.64393(15) 0.89206(11) 0.0206(6) Uani 1 1 d .
C11 C 0.7238(3) 0.63488(13) 0.94201(11) 0.0202(6) Uani 1 1 d .
C12 C 0.7404(3) 0.67391(13) 0.99328(11) 0.0206(6) Uani 1 1 d .
C13 C 0.8488(4) 0.72239(15) 1.00157(12) 0.0256(7) Uani 1 1 d .
H13A H 0.9139 0.7303 0.9719 0.031 Uiso 1 1 calc R
C14 C 0.8625(4) 0.75812(16) 1.05099(13) 0.0323(8) Uani 1 1 d .
H14A H 0.9372 0.7900 1.0557 0.039 Uiso 1 1 calc R
C15 C 0.7654(4) 0.74772(16) 1.09545(12) 0.0349(8) Uani 1 1 d .
H15A H 0.7727 0.7739 1.1295 0.042 Uiso 1 1 calc R
C16 C 0.6628(4) 0.70058(16) 1.08922(13) 0.0303(8) Uani 1 1 d .
H16A H 0.5995 0.6933 1.1196 0.036 Uiso 1 1 calc R
C17 C 0.6463(4) 0.66149(15) 1.03889(12) 0.0251(7) Uani 1 1 d .
C18 C 0.5424(3) 0.61041(15) 1.03338(12) 0.0253(7) Uani 1 1 d .
H18A H 0.4789 0.6030 1.0636 0.030 Uiso 1 1 calc R
C19 C 0.5312(3) 0.57126(15) 0.98546(12) 0.0236(6) Uani 1 1 d .
H19A H 0.4623 0.5360 0.9825 0.028 Uiso 1 1 calc R
C20 C 0.6238(3) 0.58436(14) 0.94070(11) 0.0187(6) Uani 1 1 d .
C21 C 0.7100(3) 0.42476(14) 0.93889(10) 0.0190(6) Uani 1 1 d .
C22 C 0.7890(3) 0.43919(14) 0.98825(11) 0.0212(6) Uani 1 1 d .
H22A H 0.8495 0.4783 0.9889 0.025 Uiso 1 1 calc R
C23 C 0.7790(4) 0.39782(15) 1.03463(11) 0.0248(6) Uani 1 1 d .
H23A H 0.8341 0.4079 1.0670 0.030 Uiso 1 1 calc R
C24 C 0.6888(3) 0.34048(15) 1.03558(11) 0.0210(6) Uani 1 1 d .
C25 C 0.6756(4) 0.29753(17) 1.08371(13) 0.0305(8) Uani 1 1 d .
H25A H 0.7303 0.3070 1.1164 0.037 Uiso 1 1 calc R
C26 C 0.5859(4) 0.24286(19) 1.08414(13) 0.0344(8) Uani 1 1 d .
H26A H 0.5772 0.2149 1.1171 0.041 Uiso 1 1 calc R
C27 C 0.5065(4) 0.22779(18) 1.03601(13) 0.0326(8) Uani 1 1 d .
H27A H 0.4448 0.1891 1.0364 0.039 Uiso 1 1 calc R
C28 C 0.5163(4) 0.26753(17) 0.98877(13) 0.0309(8) Uani 1 1 d .
H28A H 0.4609 0.2565 0.9566 0.037 Uiso 1 1 calc R
C29 C 0.6079(3) 0.32522(15) 0.98667(12) 0.0220(6) Uani 1 1 d .
C30 C 0.6215(3) 0.36858(15) 0.93746(11) 0.0204(6) Uani 1 1 d .
C31 C 0.5367(3) 0.34885(16) 0.88652(12) 0.0239(7) Uani 1 1 d .
C32 C 0.5805(3) 0.29210(15) 0.85185(12) 0.0241(7) Uani 1 1 d .
C33 C 0.7083(4) 0.25821(16) 0.85895(12) 0.0292(7) Uani 1 1 d .
H33A H 0.7692 0.2731 0.8883 0.035 Uiso 1 1 calc R
C34 C 0.7480(4) 0.20446(16) 0.82497(13) 0.0367(8) Uani 1 1 d .
H34A H 0.8362 0.1830 0.8305 0.044 Uiso 1 1 calc R
C35 C 0.6591(4) 0.18072(19) 0.78190(16) 0.0433(9) Uani 1 1 d .
H35A H 0.6864 0.1429 0.7585 0.052 Uiso 1 1 calc R
C36 C 0.5354(4) 0.21174(19) 0.77390(13) 0.0387(9) Uani 1 1 d .
H36A H 0.4763 0.1955 0.7445 0.046 Uiso 1 1 calc R
C37 C 0.4903(4) 0.26804(17) 0.80813(12) 0.0308(8) Uani 1 1 d .
C38 C 0.3627(4) 0.30037(19) 0.80056(13) 0.0363(8) Uani 1 1 d .
H38A H 0.3021 0.2839 0.7717 0.044 Uiso 1 1 calc R
C39 C 0.3212(4) 0.35473(19) 0.83292(14) 0.0340(8) Uani 1 1 d .
H39A H 0.2337 0.3763 0.8263 0.041 Uiso 1 1 calc R
C40 C 0.4094(4) 0.37905(16) 0.87671(13) 0.0278(7) Uani 1 1 d .
C41 C 0.2506(5) 0.4708(2) 0.89759(19) 0.0601(12) Uani 1 1 d .
H41A H 0.2347 0.5070 0.9260 0.090 Uiso 1 1 calc R
H41B H 0.1700 0.4395 0.8965 0.090 Uiso 1 1 calc R
H41C H 0.2634 0.4923 0.8603 0.090 Uiso 1 1 calc R
C42 C 0.7059(3) 0.38909(16) 0.70974(12) 0.0311(7) Uani 1 1 d .
H42A H 0.7531 0.3427 0.7100 0.037 Uiso 1 1 calc R
C43 C 0.7914(4) 0.44333(18) 0.69808(11) 0.0326(7) Uani 1 1 d .
H43A H 0.8910 0.4302 0.6914 0.039 Uiso 1 1 calc R
C44 C 0.7444(4) 0.50653(18) 0.66637(12) 0.0380(8) Uani 1 1 d .
H44A H 0.6641 0.4941 0.6420 0.046 Uiso 1 1 calc R
H44B H 0.8208 0.5227 0.6415 0.046 Uiso 1 1 calc R
C45 C 0.7023(4) 0.56508(16) 0.70576(13) 0.0360(8) Uani 1 1 d .
H45A H 0.7862 0.5927 0.7153 0.043 Uiso 1 1 calc R
H45B H 0.6367 0.5961 0.6855 0.043 Uiso 1 1 calc R
C46 C 0.6345(3) 0.54099(16) 0.75997(13) 0.0272(7) Uani 1 1 d .
H46A H 0.6252 0.5783 0.7892 0.033 Uiso 1 1 calc R
C47 C 0.5338(4) 0.48871(16) 0.76412(13) 0.0281(7) Uani 1 1 d .
H47A H 0.4668 0.4956 0.7961 0.034 Uiso 1 1 calc R
C48 C 0.4716(3) 0.45109(19) 0.71383(13) 0.0356(7) Uani 1 1 d .
H48A H 0.4649 0.4841 0.6818 0.043 Uiso 1 1 calc R
H48B H 0.3757 0.4364 0.7236 0.043 Uiso 1 1 calc R
C49 C 0.5546(4) 0.38675(18) 0.69437(14) 0.0363(8) Uani 1 1 d .
H49A H 0.5124 0.3447 0.7115 0.044 Uiso 1 1 calc R
H49B H 0.5462 0.3824 0.6527 0.044 Uiso 1 1 calc R
C50 C 0.2812(9) 0.4417(4) 1.0810(4) 0.168(4) Uani 1 1 d .
H50A H 0.2104 0.4173 1.1041 0.201 Uiso 1 1 calc R
H50B H 0.2971 0.4152 1.0456 0.201 Uiso 1 1 calc R
C51 C 0.4009(7) 0.4497(4) 1.1101(6) 0.243(8) Uani 1 1 d .
H51A H 0.4228 0.4066 1.1303 0.365 Uiso 1 1 calc R
H51B H 0.3903 0.4877 1.1375 0.365 Uiso 1 1 calc R
H51C H 0.4767 0.4608 1.0838 0.365 Uiso 1 1 calc R
C52 C 0.1180(5) 0.5127(3) 1.0435(2) 0.0723(15) Uani 1 1 d .
H52A H 0.0437 0.4997 1.0706 0.087 Uiso 1 1 calc R
H52B H 0.1184 0.4784 1.0123 0.087 Uiso 1 1 calc R
C53 C 0.0904(7) 0.5869(3) 1.0197(2) 0.0807(17) Uani 1 1 d .
H53A H 0.0019 0.5872 0.9989 0.121 Uiso 1 1 calc R
H53B H 0.1663 0.6000 0.9940 0.121 Uiso 1 1 calc R
H53C H 0.0855 0.6202 1.0510 0.121 Uiso 1 1 calc R

loop_
_atom_site_aniso_label
_atom_site_aniso_U_11
_atom_site_aniso_U_22
_atom_site_aniso_U_33
_atom_site_aniso_U_23
_atom_site_aniso_U_13
_atom_site_aniso_U_12
Rh 0.02237(12) 0.02200(10) 0.01427(9) 0.00122(9) -0.00101(8) 0.00473(9)
Cl 0.0253(4) 0.0271(4) 0.0211(3) -0.0016(3) -0.0020(3) 0.0084(3)
P 0.0181(4) 0.0177(3) 0.0156(3) 0.0013(3) -0.0001(3) 0.0011(3)
O1 0.0193(11) 0.0187(9) 0.0197(9) 0.0020(8) 0.0000(8) -0.0008(8)
O2 0.0197(11) 0.0187(9) 0.0206(9) -0.0027(9) 0.0008(8) 0.0012(9)
O3 0.0252(13) 0.0412(14) 0.0436(13) 0.0032(11) -0.0060(10) 0.0020(10)
O4 0.050(2) 0.0553(19) 0.232(5) 0.038(3) -0.014(3) 0.0032(19)
C1 0.0199(16) 0.0225(14) 0.0161(13) 0.0016(11) 0.0002(11) -0.0044(12)
C2 0.0209(16) 0.0313(16) 0.0212(14) -0.0010(12) 0.0023(12) 0.0009(13)
C3 0.0199(15) 0.0358(16) 0.0189(14) 0.0028(13) 0.0052(12) -0.0046(13)
C4 0.0227(17) 0.0278(15) 0.0160(13) 0.0040(12) -0.0039(12) -0.0065(13)
C5 0.0203(15) 0.0367(16) 0.0184(13) 0.0073(14) -0.0026(13) -0.0119(12)
C6 0.0277(18) 0.0288(15) 0.0278(16) 0.0141(13) -0.0110(13) -0.0104(13)
C7 0.0315(18) 0.0225(14) 0.0278(14) 0.0053(12) -0.0105(14) -0.0021(13)
C8 0.0245(17) 0.0255(13) 0.0215(12) 0.0020(11) -0.0015(13) -0.0022(13)
C9 0.0208(16) 0.0232(14) 0.0183(13) 0.0033(12) -0.0031(12) -0.0060(12)
C10 0.0225(16) 0.0253(14) 0.0139(12) 0.0010(11) 0.0008(11) -0.0039(12)
C11 0.0251(15) 0.0167(12) 0.0188(12) 0.0019(10) 0.0039(12) 0.0006(12)
C12 0.0259(18) 0.0171(12) 0.0187(12) 0.0025(10) 0.0038(12) 0.0015(13)
C13 0.035(2) 0.0221(14) 0.0195(14) 0.0018(12) 0.0021(13) -0.0033(14)
C14 0.043(2) 0.0268(16) 0.0273(16) 0.0008(14) -0.0022(15) -0.0086(15)
C15 0.053(2) 0.0321(16) 0.0199(13) -0.0045(12) 0.0007(16) -0.0027(17)
C16 0.042(2) 0.0291(16) 0.0196(14) 0.0020(13) 0.0113(14) 0.0084(15)
C17 0.0334(19) 0.0212(14) 0.0208(14) 0.0036(12) 0.0051(13) 0.0047(13)
C18 0.0283(18) 0.0242(14) 0.0233(14) 0.0024(12) 0.0119(13) 0.0026(13)
C19 0.0244(17) 0.0198(14) 0.0265(15) 0.0013(12) 0.0076(13) 0.0011(12)
C20 0.0196(15) 0.0190(13) 0.0176(13) 0.0009(11) 0.0032(11) 0.0027(12)
C21 0.0223(16) 0.0192(12) 0.0154(12) -0.0003(10) 0.0019(11) 0.0006(12)
C22 0.0246(16) 0.0191(13) 0.0201(12) -0.0042(11) -0.0006(11) -0.0028(12)
C23 0.0318(17) 0.0290(14) 0.0135(11) -0.0019(11) -0.0036(13) -0.0012(14)
C24 0.0206(17) 0.0245(14) 0.0178(13) 0.0000(12) 0.0004(11) -0.0006(12)
C25 0.038(2) 0.0363(18) 0.0171(14) 0.0042(13) -0.0021(13) -0.0044(15)
C26 0.038(2) 0.0412(19) 0.0237(15) 0.0128(14) -0.0003(15) -0.0079(16)
C27 0.031(2) 0.0367(18) 0.0299(16) 0.0112(14) -0.0029(14) -0.0149(15)
C28 0.030(2) 0.0398(19) 0.0228(16) 0.0086(14) -0.0043(13) -0.0109(15)
C29 0.0222(17) 0.0268(15) 0.0171(13) 0.0043(12) 0.0000(12) -0.0028(13)
C30 0.0195(16) 0.0235(14) 0.0183(13) 0.0017(12) -0.0002(11) 0.0002(12)
C31 0.0250(18) 0.0288(15) 0.0181(13) 0.0077(12) -0.0054(12) -0.0056(14)
C32 0.0256(17) 0.0281(15) 0.0187(13) 0.0048(12) -0.0031(12) -0.0103(13)
C33 0.033(2) 0.0293(15) 0.0249(14) 0.0050(13) -0.0052(14) -0.0056(14)
C34 0.042(2) 0.0345(16) 0.0336(16) -0.0016(13) 0.0033(16) -0.0019(17)
C35 0.054(3) 0.0386(19) 0.038(2) -0.0102(17) 0.0079(18) -0.0092(17)
C36 0.047(2) 0.048(2) 0.0214(16) -0.0074(14) -0.0019(15) -0.0197(18)
C37 0.0314(19) 0.0406(18) 0.0205(14) 0.0081(13) -0.0068(13) -0.0146(15)
C38 0.035(2) 0.051(2) 0.0231(16) 0.0035(15) -0.0095(14) -0.0162(16)
C39 0.0211(17) 0.050(2) 0.0313(16) 0.0154(16) -0.0086(13) -0.0048(15)
C40 0.0255(18) 0.0289(16) 0.0289(15) 0.0069(13) -0.0010(13) -0.0044(13)
C41 0.036(3) 0.075(3) 0.069(3) -0.009(2) -0.006(2) 0.023(2)
C42 0.041(2) 0.0388(16) 0.0135(12) -0.0107(14) -0.0066(14) 0.0102(14)
C43 0.0380(19) 0.0447(18) 0.0153(13) -0.0012(13) 0.0026(12) 0.0170(17)
C44 0.040(2) 0.053(2) 0.0220(14) 0.0116(14) 0.0009(15) 0.0051(18)
C45 0.041(2) 0.0370(17) 0.0294(15) 0.0172(15) -0.0027(15) 0.0040(14)
C46 0.0319(18) 0.0256(15) 0.0241(14) 0.0053(13) -0.0032(12) 0.0079(14)
C47 0.0274(18) 0.0345(16) 0.0224(14) 0.0058(13) -0.0026(13) 0.0105(14)
C48 0.0286(17) 0.0492(18) 0.0290(15) 0.0059(18) -0.0072(14) 0.0008(16)
C49 0.040(2) 0.0419(19) 0.0267(16) 0.0002(14) -0.0089(14) -0.0014(16)
C50 0.124(7) 0.102(5) 0.276(11) 0.135(7) 0.051(8) 0.023(5)
C51 0.041(4) 0.129(6) 0.56(2) 0.227(10) -0.081(7) -0.035(4)
C52 0.048(3) 0.100(4) 0.068(3) -0.032(3) 0.008(2) -0.022(3)
C53 0.086(4) 0.068(3) 0.088(4) -0.015(3) -0.029(3) 0.020(3)

loop_
_atom_type_symbol
_atom_type_description
_atom_type_scat_dispersion_real
_atom_type_scat_dispersion_imag
_atom_type_scat_source
C C 0.0033 0.0016 'International Tables Vol C Tables 4.2.6.8 and 6.1.1.4'
H H 0.0000 0.0000 'International Tables Vol C Tables 4.2.6.8 and 6.1.1.4'
O O 0.0106 0.0060 'International Tables Vol C Tables 4.2.6.8 and 6.1.1.4'
P P 0.1023 0.0942 'International Tables Vol C Tables 4.2.6.8 and 6.1.1.4'
Cl Cl 0.1484 0.1585 'International Tables Vol C Tables 4.2.6.8 and 6.1.1.4'
Rh Rh -1.1178 0.9187 'International Tables Vol C Tables 4.2.6.8 and 6.1.1.4'

loop_
_geom_angle_atom_site_label_1
_geom_angle_atom_site_label_2
_geom_angle_atom_site_label_3
_geom_angle
Cl Rh P 84.51(3)
Cl Rh C42 93.53(8)
Cl Rh C43 91.68(8)
Cl Rh C46 150.48(9)
Cl Rh C47 170.55(9)
P Rh C42 163.38(9)
P Rh C43 161.03(10)
P Rh C46 93.56(9)
P Rh C47 98.16(9)
C42 Rh C43 35.20(12)
C42 Rh C46 96.13(12)
C42 Rh C47 81.31(12)
C43 Rh C46 80.65(12)
C43 Rh C47 88.62(12)
C46 Rh C47 38.73(13)
Rh P O1 112.17(8)
Rh P O2 114.04(7)
Rh P C21 124.18(9)
O1 P O2 100.52(10)
O1 P C21 97.68(12)
O2 P C21 104.73(12)
P O1 C1 114.27(18)
P O2 C20 118.47(17)
C40 O3 C41 117.3(3)
C50 O4 C52 109.9(6)
O1 C1 C2 117.5(3)
O1 C1 C10 118.5(2)
C2 C1 C10 123.9(3)
C1 C2 H2A 121.1
C1 C2 C3 117.8(3)
H2A C2 C3 121.1
C2 C3 H3A 119.2
C2 C3 C4 121.6(3)
H3A C3 C4 119.2
C3 C4 C5 121.2(3)
C3 C4 C9 120.1(3)
C5 C4 C9 118.7(3)
C4 C5 H5A 119.7
C4 C5 C6 120.6(3)
H5A C5 C6 119.7
C5 C6 H6A 119.7
C5 C6 C7 120.6(3)
H6A C6 C7 119.7
C6 C7 H7A 119.9
C6 C7 C8 120.3(3)
H7A C7 C8 119.9
C7 C8 H8A 119.6
C7 C8 C9 120.9(3)
H8A C8 C9 119.6
C4 C9 C8 118.8(3)
C4 C9 C10 118.0(3)
C8 C9 C10 123.2(3)
C1 C10 C9 118.5(3)
C1 C10 C11 118.4(2)
C9 C10 C11 123.1(3)
C10 C11 C12 122.6(3)
C10 C11 C20 119.2(2)
C12 C11 C20 118.0(3)
C11 C12 C13 123.0(3)
C11 C12 C17 118.7(3)
C13 C12 C17 118.2(3)
C12 C13 H13A 119.2
C12 C13 C14 121.6(3)
H13A C13 C14 119.2
C13 C14 H14A 120.0
C13 C14 C15 120.0(3)
H14A C14 C15 120.0
C14 C15 H15A 120.2
C14 C15 C16 119.6(3)
H15A C15 C16 120.2
C15 C16 H16A 118.9
C15 C16 C17 122.1(3)
H16A C16 C17 118.9
C12 C17 C16 118.3(3)
C12 C17 C18 119.7(3)
C16 C17 C18 121.9(3)
C17 C18 H18A 119.4
C17 C18 C19 121.3(3)
H18A C18 C19 119.4
C18 C19 H19A 120.8
C18 C19 C20 118.4(3)
H19A C19 C20 120.8
O2 C20 C11 119.5(2)
O2 C20 C19 116.7(3)
C11 C20 C19 123.7(3)
P C21 C22 118.7(2)
P C21 C30 121.0(2)
C22 C21 C30 120.3(2)
C21 C22 H22A 119.6
C21 C22 C23 120.7(3)
H22A C22 C23 119.6
C22 C23 H23A 119.4
C22 C23 C24 121.2(3)
H23A C23 C24 119.4
C23 C24 C25 121.9(3)
C23 C24 C29 119.1(3)
C25 C24 C29 119.0(3)
C24 C25 H25A 119.5
C24 C25 C26 121.1(3)
H25A C25 C26 119.5
C25 C26 H26A 120.0
C25 C26 C27 120.0(3)
H26A C26 C27 120.0
C26 C27 H27A 119.5
C26 C27 C28 120.9(3)
H27A C27 C28 119.5
C27 C28 H28A 119.5
C27 C28 C29 120.9(3)
H28A C28 C29 119.5
C24 C29 C28 118.1(3)
C24 C29 C30 119.2(3)
C28 C29 C30 122.7(3)
C21 C30 C29 119.5(3)
C21 C30 C31 123.6(2)
C29 C30 C31 116.9(3)
C30 C31 C32 119.6(3)
C30 C31 C40 120.7(3)
C32 C31 C40 119.3(3)
C31 C32 C33 123.1(3)
C31 C32 C37 119.0(3)
C33 C32 C37 117.9(3)
C32 C33 H33A 119.1
C32 C33 C34 121.9(3)
H33A C33 C34 119.1
C33 C34 H34A 119.9
C33 C34 C35 120.2(4)
H34A C34 C35 119.9
C34 C35 H35A 120.2
C34 C35 C36 119.7(3)
H35A C35 C36 120.2
C35 C36 H36A 119.0
C35 C36 C37 121.9(3)
H36A C36 C37 119.0
C32 C37 C36 118.4(3)
C32 C37 C38 119.0(3)
C36 C37 C38 122.6(3)
C37 C38 H38A 118.9
C37 C38 C39 122.2(3)
H38A C38 C39 118.9
C38 C39 H39A 120.3
C38 C39 C40 119.5(3)
H39A C39 C40 120.3
O3 C40 C31 116.6(3)
O3 C40 C39 122.4(3)
C31 C40 C39 121.0(3)
O3 C41 H41A 109.5
O3 C41 H41B 109.5
O3 C41 H41C 109.5
H41A C41 H41B 109.5
H41A C41 H41C 109.5
H41B C41 H41C 109.5
Rh C42 H42A 114.4
Rh C42 C43 72.90(17)
Rh C42 C49 108.8(2)
H42A C42 C43 114.4
H42A C42 C49 114.4
C43 C42 C49 124.1(3)
Rh C43 C42 71.91(16)
Rh C43 H43A 114.5
Rh C43 C44 110.9(2)
C42 C43 H43A 114.5
C42 C43 C44 122.9(3)
H43A C43 C44 114.5
C43 C44 H44A 109.2
C43 C44 H44B 109.2
C43 C44 C45 112.1(2)
H44A C44 H44B 107.9
H44A C44 C45 109.2
H44B C44 C45 109.2
C44 C45 H45A 108.7
C44 C45 H45B 108.7
C44 C45 C46 114.0(3)
H45A C45 H45B 107.6
H45A C45 C46 108.7
H45B C45 C46 108.7
Rh C46 C45 110.7(2)
Rh C46 H46A 113.9
Rh C46 C47 71.26(17)
C45 C46 H46A 113.9
C45 C46 C47 125.3(3)
H46A C46 C47 113.9
Rh C47 C46 70.01(18)
Rh C47 H47A 113.7
Rh C47 C48 114.0(2)
C46 C47 H47A 113.7
C46 C47 C48 124.2(3)
H47A C47 C48 113.7
C47 C48 H48A 108.6
C47 C48 H48B 108.6
C47 C48 C49 114.5(3)
H48A C48 H48B 107.6
H48A C48 C49 108.6
H48B C48 C49 108.6
C42 C49 C48 113.8(3)
C42 C49 H49A 108.8
C42 C49 H49B 108.8
C48 C49 H49A 108.8
C48 C49 H49B 108.8
H49A C49 H49B 107.7
O4 C50 H50A 111.0
O4 C50 H50B 111.0
O4 C50 C51 103.9(7)
H50A C50 H50B 109.0
H50A C50 C51 111.0
H50B C50 C51 111.0
C50 C51 H51A 109.5
C50 C51 H51B 109.5
C50 C51 H51C 109.5
H51A C51 H51B 109.5
H51A C51 H51C 109.5
H51B C51 H51C 109.5
O4 C52 H52A 110.1
O4 C52 H52B 110.1
O4 C52 C53 108.1(4)
H52A C52 H52B 108.4
H52A C52 C53 110.1
H52B C52 C53 110.1
C52 C53 H53A 109.5
C52 C53 H53B 109.5
C52 C53 H53C 109.5
H53A C53 H53B 109.5
H53A C53 H53C 109.5
H53B C53 H53C 109.5

loop_
_geom_bond_atom_site_label_1
_geom_bond_atom_site_label_2
_geom_bond_distance
Rh Cl 2.3661(8)
Rh P 2.2112(7)
Rh C42 2.236(3)
Rh C43 2.248(3)
Rh C46 2.100(3)
Rh C47 2.116(3)
P O1 1.630(2)
P O2 1.625(2)
P C21 1.810(3)
O1 C1 1.397(3)
O2 C20 1.398(3)
O3 C40 1.370(4)
O3 C41 1.420(5)
O4 C50 1.468(7)
O4 C52 1.288(7)
C1 C2 1.406(4)
C1 C10 1.357(4)
C2 H2A 0.950
C2 C3 1.355(4)
C3 H3A 0.950
C3 C4 1.407(4)
C4 C5 1.424(4)
C4 C9 1.419(4)
C5 H5A 0.950
C5 C6 1.353(5)
C6 H6A 0.950
C6 C7 1.408(5)
C7 H7A 0.950
C7 C8 1.361(4)
C8 H8A 0.950
C8 C9 1.412(4)
C9 C10 1.435(4)
C10 C11 1.494(4)
C11 C12 1.433(4)
C11 C20 1.366(4)
C12 C13 1.411(4)
C12 C17 1.425(4)
C13 H13A 0.950
C13 C14 1.361(4)
C14 H14A 0.950
C14 C15 1.418(5)
C15 H15A 0.950
C15 C16 1.346(5)
C16 H16A 0.950
C16 C17 1.415(4)
C17 C18 1.405(4)
C18 H18A 0.950
C18 C19 1.363(4)
C19 H19A 0.950
C19 C20 1.403(4)
C21 C22 1.418(4)
C21 C30 1.374(4)
C22 H22A 0.950
C22 C23 1.357(4)
C23 H23A 0.950
C23 C24 1.402(4)
C24 C25 1.411(4)
C24 C29 1.422(4)
C25 H25A 0.950
C25 C26 1.358(5)
C26 H26A 0.950
C26 C27 1.399(5)
C27 H27A 0.950
C27 C28 1.356(4)
C28 H28A 0.950
C28 C29 1.416(4)
C29 C30 1.436(4)
C30 C31 1.501(4)
C31 C32 1.428(4)
C31 C40 1.372(5)
C32 C33 1.398(5)
C32 C37 1.424(4)
C33 H33A 0.950
C33 C34 1.363(4)
C34 H34A 0.950
C34 C35 1.404(5)
C35 H35A 0.950
C35 C36 1.341(6)
C36 H36A 0.950
C36 C37 1.419(5)
C37 C38 1.385(5)
C38 H38A 0.950
C38 C39 1.355(5)
C39 H39A 0.950
C39 C40 1.415(5)
C41 H41A 0.980
C41 H41B 0.980
C41 H41C 0.980
C42 H42A 1.000
C42 C43 1.356(5)
C42 C49 1.497(5)
C43 H43A 1.000
C43 C44 1.498(4)
C44 H44A 0.990
C44 H44B 0.990
C44 C45 1.515(5)
C45 H45A 0.990
C45 H45B 0.990
C45 C46 1.508(4)
C46 H46A 1.000
C46 C47 1.398(5)
C47 H47A 1.000
C47 C48 1.513(4)
C48 H48A 0.990
C48 H48B 0.990
C48 C49 1.542(5)
C49 H49A 0.990
C49 H49B 0.990
C50 H50A 0.990
C50 H50B 0.990
C50 C51 1.348(12)
C51 H51A 0.980
C51 H51B 0.980
C51 H51C 0.980
C52 H52A 0.990
C52 H52B 0.990
C52 C53 1.556(7)
C53 H53A 0.980
C53 H53B 0.980
C53 H53C 0.980

loop_
_geom_torsion_atom_site_label_1
_geom_torsion_atom_site_label_2
_geom_torsion_atom_site_label_3
_geom_torsion_atom_site_label_4
_geom_torsion
Cl Rh P O1 57.68(8)
Cl Rh P O2 171.11(9)
Cl Rh P C21 -59.13(13)
C42 Rh P O1 141.6(3)
C42 Rh P O2 -105.0(3)
C42 Rh P C21 24.8(3)
C43 Rh P O1 -21.4(3)
C43 Rh P O2 92.0(3)
C43 Rh P C21 -138.2(3)
C46 Rh P O1 -92.77(12)
C46 Rh P O2 20.66(13)
C46 Rh P C21 150.42(15)
C47 Rh P O1 -131.45(12)
C47 Rh P O2 -18.02(12)
C47 Rh P C21 111.74(15)
Rh P O1 C1 66.93(18)
O2 P O1 C1 -54.61(19)
C21 P O1 C1 -161.23(19)
Rh P O2 C20 -159.37(17)
O1 P O2 C20 -39.2(2)
C21 P O2 C20 61.8(2)
P O1 C1 C2 -98.9(3)
P O1 C1 C10 80.7(3)
O1 C1 C2 C3 179.2(3)
C10 C1 C2 C3 -0.3(5)
C1 C2 C3 C4 -1.5(5)
C2 C3 C4 C5 -178.8(3)
C2 C3 C4 C9 1.2(5)
C3 C4 C5 C6 179.6(3)
C9 C4 C5 C6 -0.4(4)
C4 C5 C6 C7 -0.6(5)
C5 C6 C7 C8 -0.1(5)
C6 C7 C8 C9 1.9(5)
C7 C8 C9 C4 -2.9(4)
C7 C8 C9 C10 178.5(3)
C3 C4 C9 C8 -177.9(3)
C3 C4 C9 C10 0.8(4)
C5 C4 C9 C8 2.1(4)
C5 C4 C9 C10 -179.2(3)
O1 C1 C10 C9 -177.2(2)
O1 C1 C10 C11 0.6(4)
C2 C1 C10 C9 2.3(5)
C2 C1 C10 C11 -179.9(3)
C4 C9 C10 C1 -2.4(4)
C4 C9 C10 C11 179.8(3)
C8 C9 C10 C1 176.2(3)
C8 C9 C10 C11 -1.5(5)
C1 C10 C11 C12 123.1(3)
C1 C10 C11 C20 -52.4(4)
C9 C10 C11 C12 -59.2(4)
C9 C10 C11 C20 125.3(3)
C10 C11 C12 C13 -2.0(4)
C10 C11 C12 C17 -179.6(3)
C20 C11 C12 C13 173.5(3)
C20 C11 C12 C17 -4.1(4)
C11 C12 C13 C14 -179.3(3)
C17 C12 C13 C14 -1.7(5)
C12 C13 C14 C15 -0.8(5)
C13 C14 C15 C16 2.4(5)
C14 C15 C16 C17 -1.3(5)
C15 C16 C17 C12 -1.2(5)
C15 C16 C17 C18 177.5(3)
C11 C12 C17 C16 -179.6(3)
C11 C12 C17 C18 1.7(4)
C13 C12 C17 C16 2.7(4)
C13 C12 C17 C18 -176.0(3)
C12 C17 C18 C19 1.3(5)
C16 C17 C18 C19 -177.4(3)
C17 C18 C19 C20 -1.7(4)
C10 C11 C20 O2 -2.1(4)
C10 C11 C20 C19 179.5(3)
C12 C11 C20 O2 -177.8(2)
C12 C11 C20 C19 3.8(4)
P O2 C20 C11 74.7(3)
P O2 C20 C19 -106.8(3)
C18 C19 C20 O2 -179.3(3)
C18 C19 C20 C11 -0.9(5)
Rh P C21 C22 140.03(19)
Rh P C21 C30 -42.5(3)
O1 P C21 C22 16.5(2)
O1 P C21 C30 -166.0(2)
O2 P C21 C22 -86.5(2)
O2 P C21 C30 91.0(2)
P C21 C22 C23 177.8(2)
C30 C21 C22 C23 0.3(4)
C21 C22 C23 C24 -1.2(5)
C22 C23 C24 C25 -179.0(3)
C22 C23 C24 C29 0.8(5)
C23 C24 C25 C26 178.9(3)
C29 C24 C25 C26 -0.9(5)
C24 C25 C26 C27 1.0(6)
C25 C26 C27 C28 -0.7(6)
C26 C27 C28 C29 0.4(6)
C27 C28 C29 C24 -0.3(5)
C27 C28 C29 C30 179.9(3)
C23 C24 C29 C28 -179.3(3)
C23 C24 C29 C30 0.5(4)
C25 C24 C29 C28 0.5(5)
C25 C24 C29 C30 -179.7(3)
P C21 C30 C29 -176.4(2)
P C21 C30 C31 3.9(4)
C22 C21 C30 C29 1.0(4)
C22 C21 C30 C31 -178.6(3)
C24 C29 C30 C21 -1.4(4)
C24 C29 C30 C31 178.3(3)
C28 C29 C30 C21 178.4(3)
C28 C29 C30 C31 -1.9(5)
C21 C30 C31 C32 102.8(3)
C21 C30 C31 C40 -85.1(4)
C29 C30 C31 C32 -76.9(4)
C29 C30 C31 C40 95.3(4)
C30 C31 C32 C33 -7.6(4)
C30 C31 C32 C37 171.9(3)
C40 C31 C32 C33 -179.8(3)
C40 C31 C32 C37 -0.4(4)
C31 C32 C33 C34 -179.5(3)
C37 C32 C33 C34 1.0(5)
C32 C33 C34 C35 -1.0(5)
C33 C34 C35 C36 0.8(5)
C34 C35 C36 C37 -0.5(5)
C35 C36 C37 C32 0.5(5)
C35 C36 C37 C38 -179.7(3)
C31 C32 C37 C36 179.8(3)
C31 C32 C37 C38 0.0(4)
C33 C32 C37 C36 -0.7(4)
C33 C32 C37 C38 179.5(3)
C32 C37 C38 C39 0.8(5)
C36 C37 C38 C39 -179.1(3)
C37 C38 C39 C40 -1.1(5)
C41 O3 C40 C31 171.0(3)
C41 O3 C40 C39 -10.3(5)
C30 C31 C40 O3 6.6(4)
C30 C31 C40 C39 -172.1(3)
C32 C31 C40 O3 178.8(3)
C32 C31 C40 C39 0.1(5)
C38 C39 C40 O3 -177.9(3)
C38 C39 C40 C31 0.6(5)
Cl Rh C42 C43 -87.91(18)
Cl Rh C42 C49 151.1(2)
P Rh C42 C43 -170.5(2)
P Rh C42 C49 68.5(4)
C43 Rh C42 C49 -121.0(3)
C46 Rh C42 C43 64.2(2)
C46 Rh C42 C49 -56.9(2)
C47 Rh C42 C43 100.1(2)
C47 Rh C42 C49 -21.0(2)
Rh C42 C43 C44 -103.7(3)
C49 C42 C43 Rh 101.5(3)
C49 C42 C43 C44 -2.2(5)
Cl Rh C43 C42 93.74(18)
Cl Rh C43 C44 -147.1(2)
P Rh C43 C42 171.7(2)
P Rh C43 C44 -69.2(4)
C42 Rh C43 C44 119.2(3)
C46 Rh C43 C42 -114.9(2)
C46 Rh C43 C44 4.3(3)
C47 Rh C43 C42 -76.8(2)
C47 Rh C43 C44 42.4(3)
Rh C43 C44 C45 14.5(4)
C42 C43 C44 C45 96.0(4)
C43 C44 C45 C46 -34.5(4)
C44 C45 C46 Rh 37.9(3)
C44 C45 C46 C47 -43.3(4)
Cl Rh C46 C45 54.6(3)
Cl Rh C46 C47 176.24(14)
P Rh C46 C45 139.8(2)
P Rh C46 C47 -98.61(17)
C42 Rh C46 C45 -53.8(2)
C42 Rh C46 C47 67.86(19)
C43 Rh C46 C45 -22.1(2)
C43 Rh C46 C47 99.6(2)
C47 Rh C46 C45 -121.6(3)
Rh C46 C47 C48 -106.1(3)
C45 C46 C47 Rh 102.5(3)
C45 C46 C47 C48 -3.6(5)
Cl Rh C47 C46 -168.7(4)
Cl Rh C47 C48 -49.2(7)
P Rh C47 C46 85.50(17)
P Rh C47 C48 -155.0(2)
C42 Rh C47 C46 -111.30(19)
C42 Rh C47 C48 8.2(2)
C43 Rh C47 C46 -76.71(19)
C43 Rh C47 C48 42.8(2)
C46 Rh C47 C48 119.5(3)
Rh C47 C48 C49 6.1(4)
C46 C47 C48 C49 87.5(4)
Rh C42 C49 C48 30.2(3)
C43 C42 C49 C48 -51.5(4)
C47 C48 C49 C42 -25.0(4)
C52 O4 C50 C51 -176.0(8)
C50 O4 C52 C53 -168.0(6)
